data_7008637
loop_
_publ_author_name
'Kim, Yoojin'
'Park, Yunju'
'Jung, Duk-Young'

_publ_section_title
;
 Two-dimensional carboxylate bridged network of
 europium(III)-transition metal(II) glutarate compounds.
;
_journal_issue 15
_journal_name_full 'Dalton transactions (Cambridge, England : 2003)'
_journal_page_first 2603
_journal_page_last 2608
_journal_paper_doi 10.1039/b505384f
_journal_year 2005
_chemical_formula_sum 'C20 H36 Eu2 Fe O22'
_chemical_formula_weight 988.26
_chemical_name_common ((Eu2Fe(4H2O))(O2C(CH2)3CO2)4)(2H2O)
_chemical_name_systematic
;
?
;
_space_group_IT_number 2
_symmetry_cell_setting triclinic
_symmetry_space_group_name_Hall '-P 1'
_symmetry_space_group_name_H-M 'P -1'
_atom_sites_solution_hydrogens geom
_atom_sites_solution_primary direct
_atom_sites_solution_secondary difmap
_audit_creation_method SHELXL-97
_cell_angle_alpha 74.512(12)
_cell_angle_beta 84.358(11)
_cell_angle_gamma 81.316(13)
_cell_formula_units_Z 2
_cell_length_a 10.3466(17)
_cell_length_b 11.726(2)
_cell_length_c 12.6124(19)
_cell_measurement_reflns_used 25
_cell_measurement_temperature 293(2)
_cell_measurement_theta_max 12.38
_cell_measurement_theta_min 6.62
_cell_volume 1455.0(4)
_computing_cell_refinement 'Siemens XSCANS'
_computing_data_collection 'Siemens XSCANS'
_computing_data_reduction 'Siemens SHELXTL'
_computing_molecular_graphics 'Siemens SHELXTL'
_computing_publication_material 'Siemens SHELXTL'
_computing_structure_refinement 'SHELXL-97 (Sheldrick, 1997)'
_computing_structure_solution 'SHELXS-97 (Sheldrick, 1990)'
_diffrn_ambient_temperature 293(2)
_diffrn_measured_fraction_theta_full 0.990
_diffrn_measured_fraction_theta_max 0.990
_diffrn_measurement_device_type 'Siemens P4'
_diffrn_measurement_method '\w scans'
_diffrn_radiation_monochromator graphite
_diffrn_radiation_source 'fine-focus sealed tube'
_diffrn_radiation_type MoK\a
_diffrn_radiation_wavelength 0.71073
_diffrn_reflns_av_R_equivalents 0.0126
_diffrn_reflns_av_sigmaI/netI 0.0232
_diffrn_reflns_limit_h_max 0
_diffrn_reflns_limit_h_min -12
_diffrn_reflns_limit_k_max 13
_diffrn_reflns_limit_k_min -13
_diffrn_reflns_limit_l_max 14
_diffrn_reflns_limit_l_min -14
_diffrn_reflns_number 5374
_diffrn_reflns_theta_full 25.00
_diffrn_reflns_theta_max 25.00
_diffrn_reflns_theta_min 1.82
_exptl_absorpt_coefficient_mu 4.845
_exptl_absorpt_correction_T_max 0.0318
_exptl_absorpt_correction_T_min 0.0086
_exptl_absorpt_correction_type empirical
_exptl_crystal_colour YELLOW
_exptl_crystal_density_diffrn 2.228
_exptl_crystal_density_method 'not measured'
_exptl_crystal_description BLOCK
_exptl_crystal_F_000 944
_exptl_crystal_size_max 0.6
_exptl_crystal_size_mid 0.2
_exptl_crystal_size_min 0.1
_refine_diff_density_max 1.457
_refine_diff_density_min -2.424
_refine_diff_density_rms 0.180
_refine_ls_extinction_method none
_refine_ls_goodness_of_fit_ref 1.060
_refine_ls_hydrogen_treatment mixed
_refine_ls_matrix_type full
_refine_ls_number_parameters 409
_refine_ls_number_reflns 5067
_refine_ls_number_restraints 0
_refine_ls_restrained_S_all 1.060
_refine_ls_R_factor_all 0.0384
_refine_ls_R_factor_gt 0.0368
_refine_ls_shift/su_max 0.002
_refine_ls_shift/su_mean 0.000
_refine_ls_structure_factor_coef Fsqd
_refine_ls_weighting_details 'calc w=1/[\s^2^(Fo^2^)+(0.0639P)^2^+3.3098P] where P=(Fo^2^+2Fc^2^)/3'
_refine_ls_weighting_scheme calc
_refine_ls_wR_factor_gt 0.0983
_refine_ls_wR_factor_ref 0.1003
_reflns_number_gt 4731
_reflns_number_total 5067
_reflns_threshold_expression >2sigma(I)
_cod_data_source_file b505384f.txt
_cod_data_source_block {[Eu2Fe(4H2O)][O2C(CH2)3CO2]4}(2H2O)
_cod_original_sg_symbol_H-M P-1
_cod_database_code 7008637

loop_
_symmetry_equiv_pos_as_xyz
'x, y, z'
'-x, -y, -z'

loop_
_atom_site_label
_atom_site_type_symbol
_atom_site_fract_x
_atom_site_fract_y
_atom_site_fract_z
_atom_site_U_iso_or_equiv
_atom_site_adp_type
_atom_site_occupancy
_atom_site_symmetry_multiplicity
_atom_site_calc_flag
_atom_site_refinement_flags
_atom_site_disorder_assembly
_atom_site_disorder_group
Eu1 Eu 0.36617(2) 0.246645(19) 0.865169(18) 0.02589(11) Uani 1 1 d . . .
Eu2 Eu 0.15034(2) 0.246714(19) 0.619876(18) 0.02554(11) Uani 1 1 d . . .
Fe1 Fe 0.0000 0.0000 0.5000 0.0286(2) Uani 1 2 d S . .
Fe2 Fe 0.5000 0.5000 1.0000 0.0300(2) Uani 1 2 d S . .
O1 O 0.2607(4) 0.4465(3) 0.7828(3) 0.0360(8) Uani 1 1 d . . .
O2 O 0.5312(3) 0.3490(3) 0.9350(3) 0.0330(8) Uani 1 1 d . . .
O3 O 0.5864(3) 0.1641(3) 0.9284(3) 0.0364(8) Uani 1 1 d . . .
O4 O 0.3309(4) 0.0833(4) 1.0296(3) 0.0475(10) Uani 1 1 d . . .
O5 O 0.5286(3) 0.3238(4) 0.7115(3) 0.0366(8) Uani 1 1 d . . .
O6 O 0.4045(4) 0.0609(3) 0.8142(3) 0.0384(8) Uani 1 1 d . . .
O7 O 0.3570(3) 0.2758(3) 0.6566(3) 0.0342(8) Uani 1 1 d . . .
O8 O 0.1597(3) 0.2201(3) 0.8295(3) 0.0334(8) Uani 1 1 d . . .
O9 O 0.2542(4) 0.3234(4) 1.0061(3) 0.0448(9) Uani 1 1 d . . .
O10 O 0.1712(4) 0.4076(3) 0.4532(3) 0.0456(10) Uani 1 1 d . . .
O11 O 0.2743(4) 0.1666(3) 0.4792(3) 0.0399(8) Uani 1 1 d . . .
O12 O -0.0154(3) 0.1742(4) 0.7779(3) 0.0372(8) Uani 1 1 d . . .
O13 O 0.1108(4) 0.4296(3) 0.6701(3) 0.0399(9) Uani 1 1 d . . .
O14 O -0.0191(3) 0.1573(3) 0.5523(3) 0.0331(8) Uani 1 1 d . . .
O15 O -0.0737(3) 0.3403(3) 0.5647(3) 0.0359(8) Uani 1 1 d . . .
O16 O 0.2509(4) 0.0479(3) 0.7066(3) 0.0345(8) Uani 1 1 d . . .
O17 O 0.0935(4) -0.0889(3) 0.6530(3) 0.0435(9) Uani 1 1 d . . .
O18 O 0.1772(4) 0.0450(4) 0.4148(3) 0.0414(9) Uani 1 1 d . . .
O19 O 0.3924(5) 0.5848(3) 0.8555(4) 0.0494(10) Uani 1 1 d . . .
O20 O 0.3326(4) 0.4342(4) 1.0948(3) 0.0435(9) Uani 1 1 d . . .
C1 C -0.1069(5) 0.2472(4) 0.5509(4) 0.0289(10) Uani 1 1 d . . .
C2 C -0.2464(5) 0.2362(5) 0.5403(5) 0.0397(12) Uani 1 1 d . . .
H2A H -0.2820 0.1936 0.6114 0.048 Uiso 1 1 calc R . .
H2B H -0.2491 0.1881 0.4890 0.048 Uiso 1 1 calc R . .
C3 C 0.6662(5) 0.3532(5) 0.5016(4) 0.0335(11) Uani 1 1 d . . .
H3A H 0.6877 0.3874 0.4241 0.040 Uiso 1 1 calc R . .
H3B H 0.6829 0.4087 0.5421 0.040 Uiso 1 1 calc R . .
C4 C 0.5221(5) 0.3375(5) 0.5179(4) 0.0331(11) Uani 1 1 d . . .
H4A H 0.4723 0.4097 0.4763 0.040 Uiso 1 1 calc R . .
H4B H 0.5091 0.2728 0.4873 0.040 Uiso 1 1 calc R . .
C5 C 0.4678(5) 0.3117(4) 0.6346(4) 0.0280(10) Uani 1 1 d . . .
C6 C 0.3511(5) 0.0057(5) 0.7633(4) 0.0304(10) Uani 1 1 d . . .
C7 C 0.4075(5) -0.1228(4) 0.7689(4) 0.0341(11) Uani 1 1 d . . .
H7A H 0.4539 -0.1552 0.8359 0.041 Uiso 1 1 calc R . .
H7B H 0.3361 -0.1690 0.7731 0.041 Uiso 1 1 calc R . .
C8 C 0.5000(7) -0.1364(5) 0.6713(6) 0.0582(16) Uani 1 1 d . . .
H8A H 0.5325 -0.2203 0.6808 0.070 Uiso 1 1 calc R . .
H8B H 0.4515 -0.1102 0.6052 0.070 Uiso 1 1 calc R . .
C9 C 0.3891(6) 0.0700(6) 0.3444(7) 0.0634(19) Uani 1 1 d . . .
H9A H 0.4219 -0.0139 0.3709 0.076 Uiso 1 1 calc R . .
H9B H 0.3565 0.0805 0.2724 0.076 Uiso 1 1 calc R . .
C10 C 0.2727(5) 0.0974(4) 0.4208(4) 0.0341(11) Uani 1 1 d . . .
C11 C 0.0456(4) 0.1888(4) 0.8529(4) 0.0276(10) Uani 1 1 d . . .
C12 C -0.0090(5) 0.1715(5) 0.9696(4) 0.0350(11) Uani 1 1 d . . .
H12A H 0.0044 0.2396 0.9952 0.042 Uiso 1 1 calc R . .
H12B H 0.0403 0.1014 1.0148 0.042 Uiso 1 1 calc R . .
C13 C -0.1532(5) 0.1568(5) 0.9876(4) 0.0347(11) Uani 1 1 d . . .
H13A H -0.1702 0.0981 0.9510 0.042 Uiso 1 1 calc R . .
H13B H -0.1744 0.1269 1.0658 0.042 Uiso 1 1 calc R . .
C14 C 0.7592(5) 0.2722(5) 0.9443(5) 0.0381(12) Uani 1 1 d . . .
H14A H 0.7631 0.3247 0.9914 0.046 Uiso 1 1 calc R . .
H14B H 0.7935 0.3107 0.8712 0.046 Uiso 1 1 calc R . .
C15 C 0.6195(5) 0.2593(4) 0.9379(4) 0.0288(10) Uani 1 1 d . . .
C16 C 0.2544(5) 0.3666(4) 1.0845(4) 0.0340(11) Uani 1 1 d . . .
C17 C 0.1468(5) 0.3379(5) 1.1748(4) 0.0417(12) Uani 1 1 d . . .
H17A H 0.1060 0.2724 1.1652 0.050 Uiso 1 1 calc R . .
H17B H 0.1853 0.3123 1.2458 0.050 Uiso 1 1 calc R . .
C18 C 0.0456(7) 0.4418(6) 1.1740(5) 0.0558(16) Uani 1 1 d . . .
H18A H 0.0168 0.4753 1.0998 0.067 Uiso 1 1 calc R . .
H18B H 0.0832 0.5027 1.1954 0.067 Uiso 1 1 calc R . .
C19 C 0.0735(6) 0.5937(5) 0.7465(5) 0.0441(13) Uani 1 1 d . . .
H19A H 0.0442 0.6432 0.6762 0.053 Uiso 1 1 calc R . .
H19B H 0.1249 0.6385 0.7770 0.053 Uiso 1 1 calc R . .
C20 C 0.1548(5) 0.4810(5) 0.7312(4) 0.0361(11) Uani 1 1 d . . .
OW1 O 0.3671(4) 0.4656(4) 0.2920(3) 0.0483(10) Uani 1 1 d . . .
OW2 O 0.1356(4) 0.0289(4) 0.2081(3) 0.0484(10) Uani 1 1 d . . .

loop_
_atom_site_aniso_label
_atom_site_aniso_U_11
_atom_site_aniso_U_22
_atom_site_aniso_U_33
_atom_site_aniso_U_23
_atom_site_aniso_U_13
_atom_site_aniso_U_12
Eu1 0.02351(15) 0.02783(16) 0.02739(16) -0.00748(11) -0.00205(10) -0.00562(10)
Eu2 0.02294(15) 0.02734(16) 0.02790(16) -0.00862(11) -0.00126(10) -0.00551(10)
Fe1 0.0258(5) 0.0300(5) 0.0331(5) -0.0135(4) -0.0002(4) -0.0046(4)
Fe2 0.0324(5) 0.0289(5) 0.0314(5) -0.0121(4) 0.0015(4) -0.0069(4)
O1 0.0345(19) 0.0304(19) 0.042(2) -0.0082(16) -0.0046(16) -0.0033(15)
O2 0.0308(18) 0.0321(18) 0.0395(19) -0.0157(15) -0.0027(15) -0.0025(15)
O3 0.0322(18) 0.0284(18) 0.049(2) -0.0084(16) -0.0094(16) -0.0024(15)
O4 0.053(2) 0.035(2) 0.043(2) 0.0044(17) 0.0071(18) -0.0032(18)
O5 0.0300(18) 0.053(2) 0.0316(18) -0.0148(17) 0.0004(15) -0.0155(16)
O6 0.037(2) 0.0346(19) 0.047(2) -0.0158(16) -0.0087(17) -0.0031(16)
O7 0.0247(17) 0.044(2) 0.0374(19) -0.0132(16) -0.0002(14) -0.0116(15)
O8 0.0232(17) 0.041(2) 0.0378(19) -0.0124(16) 0.0001(14) -0.0073(15)
O9 0.042(2) 0.059(2) 0.042(2) -0.0266(19) 0.0052(17) -0.0159(18)
O10 0.057(3) 0.035(2) 0.036(2) -0.0008(16) 0.0089(18) -0.0042(18)
O11 0.041(2) 0.045(2) 0.039(2) -0.0189(17) 0.0047(16) -0.0116(17)
O12 0.0303(18) 0.055(2) 0.0315(18) -0.0153(17) 0.0003(15) -0.0158(17)
O13 0.043(2) 0.037(2) 0.045(2) -0.0176(17) -0.0048(17) -0.0069(16)
O14 0.0294(18) 0.0332(19) 0.0409(19) -0.0165(15) -0.0037(15) -0.0035(15)
O15 0.0277(18) 0.0304(18) 0.050(2) -0.0113(16) -0.0064(16) -0.0024(14)
O16 0.0349(19) 0.0292(18) 0.041(2) -0.0101(15) -0.0051(16) -0.0051(15)
O17 0.051(2) 0.039(2) 0.044(2) -0.0111(17) -0.0143(18) -0.0071(18)
O18 0.036(2) 0.047(2) 0.047(2) -0.0219(18) 0.0074(17) -0.0131(17)
O19 0.068(3) 0.032(2) 0.050(2) -0.0084(17) -0.024(2) -0.0036(19)
O20 0.045(2) 0.049(2) 0.043(2) -0.0213(18) 0.0109(17) -0.0203(18)
C1 0.028(2) 0.032(3) 0.027(2) -0.0098(19) 0.0020(19) -0.004(2)
C2 0.025(3) 0.035(3) 0.062(4) -0.019(3) -0.004(2) -0.003(2)
C3 0.027(2) 0.040(3) 0.030(2) -0.004(2) -0.0009(19) -0.005(2)
C4 0.028(3) 0.041(3) 0.029(2) -0.007(2) -0.0030(19) -0.006(2)
C5 0.025(2) 0.028(2) 0.031(2) -0.0074(19) -0.0022(19) -0.0029(18)
C6 0.025(2) 0.035(3) 0.030(2) -0.009(2) 0.0051(19) -0.005(2)
C7 0.030(2) 0.031(3) 0.042(3) -0.011(2) 0.005(2) -0.008(2)
C8 0.063(4) 0.044(3) 0.064(4) -0.014(3) 0.012(3) -0.004(3)
C9 0.052(4) 0.060(4) 0.089(5) -0.040(4) 0.031(3) -0.023(3)
C10 0.034(3) 0.032(3) 0.034(3) -0.006(2) 0.002(2) -0.006(2)
C11 0.022(2) 0.029(2) 0.031(2) -0.0060(19) -0.0007(19) -0.0034(18)
C12 0.024(2) 0.050(3) 0.029(2) -0.008(2) 0.0004(19) -0.003(2)
C13 0.025(2) 0.043(3) 0.032(2) -0.004(2) 0.0006(19) -0.005(2)
C14 0.026(3) 0.034(3) 0.056(3) -0.015(2) -0.001(2) -0.005(2)
C15 0.028(2) 0.031(3) 0.027(2) -0.0073(19) 0.0007(19) -0.005(2)
C16 0.035(3) 0.034(3) 0.033(3) -0.012(2) 0.004(2) -0.006(2)
C17 0.044(3) 0.042(3) 0.038(3) -0.012(2) 0.012(2) -0.012(2)
C18 0.065(4) 0.047(3) 0.046(3) -0.005(3) 0.010(3) 0.002(3)
C19 0.040(3) 0.042(3) 0.051(3) -0.016(3) -0.001(3) -0.002(2)
C20 0.034(3) 0.038(3) 0.035(3) -0.009(2) 0.004(2) -0.008(2)
OW1 0.057(3) 0.054(2) 0.036(2) -0.0093(18) 0.0010(18) -0.021(2)
OW2 0.055(3) 0.054(3) 0.038(2) -0.0118(18) 0.0036(18) -0.018(2)

loop_
_atom_type_symbol
_atom_type_description
_atom_type_scat_dispersion_real
_atom_type_scat_dispersion_imag
_atom_type_scat_source
C C 0.0033 0.0016 'International Tables Vol C Tables 4.2.6.8 and 6.1.1.4'
H H 0.0000 0.0000 'International Tables Vol C Tables 4.2.6.8 and 6.1.1.4'
O O 0.0106 0.0060 'International Tables Vol C Tables 4.2.6.8 and 6.1.1.4'
Fe Fe 0.3463 0.8444 'International Tables Vol C Tables 4.2.6.8 and 6.1.1.4'
Eu Eu -0.1578 3.6682 'International Tables Vol C Tables 4.2.6.8 and 6.1.1.4'

loop_
_geom_angle_atom_site_label_1
_geom_angle_atom_site_label_2
_geom_angle_atom_site_label_3
_geom_angle
_geom_angle_site_symmetry_1
_geom_angle_site_symmetry_3
_geom_angle_publ_flag
O8 Eu1 O9 83.83(13) . . ?
O8 Eu1 O6 77.07(13) . . ?
O9 Eu1 O6 138.23(14) . . ?
O8 Eu1 O1 75.18(13) . . ?
O9 Eu1 O1 71.94(14) . . ?
O6 Eu1 O1 135.20(13) . . ?
O8 Eu1 O4 82.75(14) . . ?
O9 Eu1 O4 70.05(15) . . ?
O6 Eu1 O4 70.93(14) . . ?
O1 Eu1 O4 137.62(13) . . ?
O8 Eu1 O3 150.49(12) . . ?
O9 Eu1 O3 105.92(14) . . ?
O6 Eu1 O3 77.48(12) . . ?
O1 Eu1 O3 134.21(12) . . ?
O4 Eu1 O3 75.01(14) . . ?
O8 Eu1 O5 121.07(12) . . ?
O9 Eu1 O5 133.53(13) . . ?
O6 Eu1 O5 87.77(13) . . ?
O1 Eu1 O5 77.52(13) . . ?
O4 Eu1 O5 144.18(14) . . ?
O3 Eu1 O5 72.38(12) . . ?
O8 Eu1 O7 71.22(12) . . ?
O9 Eu1 O7 138.87(14) . . ?
O6 Eu1 O7 67.72(13) . . ?
O1 Eu1 O7 70.37(12) . . ?
O4 Eu1 O7 134.85(13) . . ?
O3 Eu1 O7 111.93(12) . . ?
O5 Eu1 O7 50.56(11) . . ?
O8 Eu1 O2 154.66(12) . . ?
O9 Eu1 O2 73.84(12) . . ?
O6 Eu1 O2 127.87(12) . . ?
O1 Eu1 O2 86.44(12) . . ?
O4 Eu1 O2 100.25(14) . . ?
O3 Eu1 O2 51.26(11) . . ?
O5 Eu1 O2 70.06(11) . . ?
O7 Eu1 O2 119.08(11) . . ?
O8 Eu1 C15 172.56(13) . . ?
O9 Eu1 C15 92.53(13) . . ?
O6 Eu1 C15 101.76(13) . . ?
O1 Eu1 C15 109.90(13) . . ?
O4 Eu1 C15 89.92(14) . . ?
O3 Eu1 C15 25.40(13) . . ?
O5 Eu1 C15 65.99(12) . . ?
O7 Eu1 C15 115.33(13) . . ?
O2 Eu1 C15 26.21(13) . . ?
O8 Eu1 C5 96.41(13) . . ?
O9 Eu1 C5 143.66(14) . . ?
O6 Eu1 C5 75.95(13) . . ?
O1 Eu1 C5 73.04(13) . . ?
O4 Eu1 C5 146.21(14) . . ?
O3 Eu1 C5 91.65(13) . . ?
O5 Eu1 C5 25.17(12) . . ?
O7 Eu1 C5 25.42(12) . . ?
O2 Eu1 C5 94.67(12) . . ?
C15 Eu1 C5 90.37(13) . . ?
O8 Eu1 Eu2 37.82(9) . . ?
O9 Eu1 Eu2 115.42(10) . . ?
O6 Eu1 Eu2 67.52(9) . . ?
O1 Eu1 Eu2 68.92(9) . . ?
O4 Eu1 Eu2 112.27(11) . . ?
O3 Eu1 Eu2 138.10(9) . . ?
O5 Eu1 Eu2 83.66(8) . . ?
O7 Eu1 Eu2 33.40(7) . . ?
O2 Eu1 Eu2 147.45(8) . . ?
C15 Eu1 Eu2 148.55(9) . . ?
C5 Eu1 Eu2 58.69(9) . . ?
O7 Eu2 O13 76.76(13) . . ?
O7 Eu2 O11 82.05(13) . . ?
O13 Eu2 O11 138.07(14) . . ?
O7 Eu2 O16 76.35(13) . . ?
O13 Eu2 O16 134.47(13) . . ?
O11 Eu2 O16 72.20(13) . . ?
O7 Eu2 O10 86.33(14) . . ?
O13 Eu2 O10 71.84(14) . . ?
O11 Eu2 O10 71.05(14) . . ?
O16 Eu2 O10 141.09(13) . . ?
O7 Eu2 O15 146.89(12) . . ?
O13 Eu2 O15 73.05(12) . . ?
O11 Eu2 O15 112.19(13) . . ?
O16 Eu2 O15 135.72(12) . . ?
O10 Eu2 O15 71.70(14) . . ?
O7 Eu2 O14 158.51(12) . . ?
O13 Eu2 O14 124.21(13) . . ?
O11 Eu2 O14 78.39(12) . . ?
O16 Eu2 O14 89.17(12) . . ?
O10 Eu2 O14 95.61(14) . . ?
O15 Eu2 O14 51.81(11) . . ?
O7 Eu2 O12 120.20(12) . . ?
O13 Eu2 O12 85.72(13) . . ?
O11 Eu2 O12 136.07(13) . . ?
O16 Eu2 O12 77.09(13) . . ?
O10 Eu2 O12 140.60(13) . . ?
O15 Eu2 O12 70.93(12) . . ?
O14 Eu2 O12 70.43(12) . . ?
O7 Eu2 O8 70.69(12) . . ?
O13 Eu2 O8 67.13(13) . . ?
O11 Eu2 O8 137.09(12) . . ?
O16 Eu2 O8 69.59(12) . . ?
O10 Eu2 O8 136.37(13) . . ?
O15 Eu2 O8 108.61(12) . . ?
O14 Eu2 O8 119.31(12) . . ?
O12 Eu2 O8 49.95(11) . . ?
O7 Eu2 C1 171.02(14) . . ?
O13 Eu2 C1 97.93(13) . . ?
O11 Eu2 C1 97.70(13) . . ?
O16 Eu2 C1 112.20(13) . . ?
O10 Eu2 C1 85.12(15) . . ?
O15 Eu2 C1 25.67(13) . . ?
O14 Eu2 C1 26.35(13) . . ?
O12 Eu2 C1 65.95(12) . . ?
O8 Eu2 C1 114.22(12) . . ?
O7 Eu2 C11 95.92(12) . . ?
O13 Eu2 C11 74.07(13) . . ?
O11 Eu2 C11 144.58(13) . . ?
O16 Eu2 C11 72.98(13) . . ?
O10 Eu2 C11 144.33(13) . . ?
O15 Eu2 C11 88.67(13) . . ?
O14 Eu2 C11 94.86(12) . . ?
O12 Eu2 C11 24.71(12) . . ?
O8 Eu2 C11 25.31(12) . . ?
C1 Eu2 C11 89.46(13) . . ?
O7 Eu2 Eu1 37.51(9) . . ?
O13 Eu2 Eu1 67.85(9) . . ?
O11 Eu2 Eu1 112.86(9) . . ?
O16 Eu2 Eu1 68.38(8) . . ?
O10 Eu2 Eu1 115.74(11) . . ?
O15 Eu2 Eu1 134.07(9) . . ?
O14 Eu2 Eu1 148.55(9) . . ?
O12 Eu2 Eu1 82.87(8) . . ?
O8 Eu2 Eu1 33.18(7) . . ?
C1 Eu2 Eu1 146.97(9) . . ?
C11 Eu2 Eu1 58.42(9) . . ?
O14 Fe1 O14 180.0 . 2_556 ?
O14 Fe1 O18 88.68(14) . . ?
O14 Fe1 O18 91.32(14) 2_556 . ?
O14 Fe1 O18 91.32(14) . 2_556 ?
O14 Fe1 O18 88.68(14) 2_556 2_556 ?
O18 Fe1 O18 180.00(11) . 2_556 ?
O14 Fe1 O17 86.83(14) . . ?
O14 Fe1 O17 93.17(14) 2_556 . ?
O18 Fe1 O17 93.06(16) . . ?
O18 Fe1 O17 86.94(16) 2_556 . ?
O14 Fe1 O17 93.17(14) . 2_556 ?
O14 Fe1 O17 86.83(14) 2_556 2_556 ?
O18 Fe1 O17 86.94(16) . 2_556 ?
O18 Fe1 O17 93.06(16) 2_556 2_556 ?
O17 Fe1 O17 180.00(13) . 2_556 ?
O2 Fe2 O2 180.000(1) . 2_667 ?
O2 Fe2 O20 90.44(14) . 2_667 ?
O2 Fe2 O20 89.56(14) 2_667 2_667 ?
O2 Fe2 O20 89.56(14) . . ?
O2 Fe2 O20 90.44(14) 2_667 . ?
O20 Fe2 O20 180.000(1) 2_667 . ?
O2 Fe2 O19 94.97(15) . 2_667 ?
O2 Fe2 O19 85.03(15) 2_667 2_667 ?
O20 Fe2 O19 93.43(18) 2_667 2_667 ?
O20 Fe2 O19 86.57(17) . 2_667 ?
O2 Fe2 O19 85.03(15) . . ?
O2 Fe2 O19 94.97(15) 2_667 . ?
O20 Fe2 O19 86.57(17) 2_667 . ?
O20 Fe2 O19 93.43(18) . . ?
O19 Fe2 O19 180.000(1) 2_667 . ?
C20 O1 Eu1 130.4(3) . . ?
C15 O2 Fe2 136.9(3) . . ?
C15 O2 Eu1 91.3(3) . . ?
Fe2 O2 Eu1 129.88(15) . . ?
C15 O3 Eu1 97.3(3) . . ?
C5 O5 Eu1 96.8(3) . . ?
C6 O6 Eu1 138.9(3) . . ?
C5 O7 Eu2 156.3(3) . . ?
C5 O7 Eu1 93.6(3) . . ?
Eu2 O7 Eu1 109.09(13) . . ?
C11 O8 Eu1 156.1(3) . . ?
C11 O8 Eu2 94.3(3) . . ?
Eu1 O8 Eu2 109.00(13) . . ?
C16 O9 Eu1 150.4(4) . . ?
C10 O11 Eu2 143.2(3) . . ?
C11 O12 Eu2 96.7(3) . . ?
C20 O13 Eu2 139.4(4) . . ?
C1 O14 Fe1 136.5(3) . . ?
C1 O14 Eu2 93.8(3) . . ?
Fe1 O14 Eu2 129.25(16) . . ?
C1 O15 Eu2 94.8(3) . . ?
C6 O16 Eu2 134.5(3) . . ?
C10 O18 Fe1 140.9(3) . . ?
C16 O20 Fe2 134.3(3) . . ?
O15 C1 O14 118.6(4) . . ?
O15 C1 C2 121.7(4) . . ?
O14 C1 C2 119.6(4) . . ?
O15 C1 Eu2 59.5(3) . . ?
O14 C1 Eu2 59.8(2) . . ?
C2 C1 Eu2 167.9(4) . . ?
C1 C2 C3 115.2(4) . 1_455 ?
C2 C3 C4 112.1(4) 1_655 . ?
C5 C4 C3 115.2(4) . . ?
O5 C5 O7 119.0(4) . . ?
O5 C5 C4 122.5(4) . . ?
O7 C5 C4 118.5(4) . . ?
O5 C5 Eu1 58.1(2) . . ?
O7 C5 Eu1 61.0(3) . . ?
C4 C5 Eu1 176.8(3) . . ?
O6 C6 O16 125.3(5) . . ?
O6 C6 C7 117.9(4) . . ?
O16 C6 C7 116.8(4) . . ?
C8 C7 C6 113.3(4) . . ?
C9 C8 C7 114.2(5) 2_656 . ?
C8 C9 C10 119.8(5) 2_656 . ?
O11 C10 O18 125.4(5) . . ?
O11 C10 C9 121.9(5) . . ?
O18 C10 C9 112.7(5) . . ?
O12 C11 O8 118.8(4) . . ?
O12 C11 C12 123.1(4) . . ?
O8 C11 C12 118.1(4) . . ?
O12 C11 Eu2 58.6(2) . . ?
O8 C11 Eu2 60.4(2) . . ?
C12 C11 Eu2 174.8(4) . . ?
C11 C12 C13 115.1(4) . . ?
C14 C13 C12 112.6(4) 1_455 . ?
C15 C14 C13 115.0(4) . 1_655 ?
O3 C15 O2 118.6(4) . . ?
O3 C15 C14 121.5(4) . . ?
O2 C15 C14 119.8(4) . . ?
O3 C15 Eu1 57.3(2) . . ?
O2 C15 Eu1 62.5(2) . . ?
C14 C15 Eu1 165.2(4) . . ?
O9 C16 O20 125.9(5) . . ?
O9 C16 C17 116.3(5) . . ?
O20 C16 C17 117.8(4) . . ?
C18 C17 C16 112.2(5) . . ?
C17 C18 C19 111.5(5) . 2_567 ?
C20 C19 C18 107.9(5) . 2_567 ?
O13 C20 O1 126.7(5) . . ?
O13 C20 C19 116.0(5) . . ?
O1 C20 C19 117.3(5) . . ?

loop_
_geom_bond_atom_site_label_1
_geom_bond_atom_site_label_2
_geom_bond_distance
_geom_bond_site_symmetry_2
_geom_bond_publ_flag
Eu1 O8 2.309(3) . ?
Eu1 O9 2.334(4) . ?
Eu1 O6 2.399(4) . ?
Eu1 O1 2.431(4) . ?
Eu1 O4 2.458(4) . ?
Eu1 O3 2.459(3) . ?
Eu1 O5 2.506(4) . ?
Eu1 O7 2.571(4) . ?
Eu1 O2 2.571(3) . ?
Eu1 C15 2.897(5) . ?
Eu1 C5 2.933(5) . ?
Eu1 Eu2 3.9893(6) . ?
Eu2 O7 2.324(3) . ?
Eu2 O13 2.362(4) . ?
Eu2 O11 2.398(4) . ?
Eu2 O16 2.418(4) . ?
Eu2 O10 2.437(4) . ?
Eu2 O15 2.490(3) . ?
Eu2 O14 2.495(3) . ?
Eu2 O12 2.549(4) . ?
Eu2 O8 2.587(4) . ?
Eu2 C1 2.880(5) . ?
Eu2 C11 2.967(5) . ?
Fe1 O14 2.095(3) . ?
Fe1 O14 2.095(3) 2_556 ?
Fe1 O18 2.097(4) . ?
Fe1 O18 2.097(4) 2_556 ?
Fe1 O17 2.176(4) . ?
Fe1 O17 2.176(4) 2_556 ?
Fe2 O2 2.112(3) . ?
Fe2 O2 2.112(3) 2_667 ?
Fe2 O20 2.128(4) 2_667 ?
Fe2 O20 2.128(4) . ?
Fe2 O19 2.156(4) 2_667 ?
Fe2 O19 2.156(4) . ?
O1 C20 1.286(6) . ?
O2 C15 1.280(6) . ?
O3 C15 1.253(6) . ?
O5 C5 1.256(6) . ?
O6 C6 1.239(6) . ?
O7 C5 1.261(6) . ?
O8 C11 1.272(6) . ?
O9 C16 1.225(6) . ?
O11 C10 1.236(6) . ?
O12 C11 1.249(6) . ?
O13 C20 1.251(6) . ?
O14 C1 1.281(6) . ?
O15 C1 1.252(6) . ?
O16 C6 1.277(6) . ?
O18 C10 1.257(6) . ?
O20 C16 1.252(6) . ?
C1 C2 1.490(7) . ?
C2 C3 1.514(7) 1_455 ?
C3 C2 1.514(7) 1_655 ?
C3 C4 1.517(7) . ?
C4 C5 1.491(7) . ?
C6 C7 1.516(7) . ?
C7 C8 1.512(8) . ?
C8 C9 1.450(9) 2_656 ?
C9 C8 1.450(9) 2_656 ?
C9 C10 1.517(8) . ?
C11 C12 1.497(7) . ?
C12 C13 1.515(7) . ?
C13 C14 1.511(7) 1_455 ?
C14 C15 1.488(7) . ?
C14 C13 1.511(7) 1_655 ?
C16 C17 1.520(7) . ?
C17 C18 1.480(8) . ?
C18 C19 1.544(8) 2_567 ?
C19 C20 1.503(8) . ?
C19 C18 1.544(8) 2_567 ?
